data_4338927
loop_
_publ_author_name
'Hirel, Catherine'
'Li, Licun'
'Brough, Peter'
'Vostrikova, Kira'
'P\'ecaut, Jacques'
'Mehdaoui, Boubker'
'Bernard, Maxime'
'Turek, Philippe'
'Rey, Paul'

_publ_section_title
;
 New spin-transition-like copper(II)-nitroxide species.
;
_journal_issue 18
_journal_name_full 'Inorganic chemistry'
_journal_page_first 7545
_journal_page_last 7552
_journal_paper_doi 10.1021/ic700851x
_journal_volume 46
_journal_year 2007
_chemical_formula_sum 'C36 H36.31 Cu F12 N6 O6.31'
_chemical_formula_weight 945.52
_chemical_name_systematic
; 
 ? 
;
_space_group_IT_number 2
_symmetry_cell_setting triclinic
_symmetry_space_group_name_Hall '-P 1'
_symmetry_space_group_name_H-M 'P -1'
_atom_sites_solution_hydrogens geom
_atom_sites_solution_primary direct
_atom_sites_solution_secondary difmap
_audit_creation_method SHELXL-97
_cell_angle_alpha 113.055(6)
_cell_angle_beta 98.801(6)
_cell_angle_gamma 90.363(6)
_cell_formula_units_Z 1
_cell_length_a 6.983(2)
_cell_length_b 11.526(4)
_cell_length_c 14.207(5)
_cell_measurement_temperature 298(2)
_cell_volume 1037.0(6)
_computing_cell_refinement 'Bruker SMART'
_computing_data_collection 'Bruker SMART'
_computing_data_reduction 'Bruker SAINT'
_computing_molecular_graphics 'Bruker SHELXTL'
_computing_publication_material 'Bruker SHELXTL'
_computing_structure_refinement 'SHELXL-97 (Sheldrick, 1997)'
_computing_structure_solution 'SHELXS-97 (Sheldrick, 1990)'
_diffrn_ambient_temperature 298(2)
_diffrn_measured_fraction_theta_full 0.855
_diffrn_measured_fraction_theta_max 0.855
_diffrn_measurement_device_type 'CCD area detector'
_diffrn_measurement_method 'phi and omega scans'
_diffrn_radiation_monochromator graphite
_diffrn_radiation_source 'fine-focus sealed tube'
_diffrn_radiation_type MoK\a
_diffrn_radiation_wavelength 0.71073
_diffrn_reflns_av_R_equivalents 0.0216
_diffrn_reflns_av_sigmaI/netI 0.0418
_diffrn_reflns_limit_h_max 8
_diffrn_reflns_limit_h_min -9
_diffrn_reflns_limit_k_max 11
_diffrn_reflns_limit_k_min -15
_diffrn_reflns_limit_l_max 18
_diffrn_reflns_limit_l_min -18
_diffrn_reflns_number 6436
_diffrn_reflns_theta_full 28.58
_diffrn_reflns_theta_max 28.58
_diffrn_reflns_theta_min 1.93
_exptl_absorpt_coefficient_mu 0.632
_exptl_absorpt_correction_T_max 0.939
_exptl_absorpt_correction_T_min 0.927
_exptl_absorpt_correction_type multi-scan
_exptl_crystal_density_diffrn 1.514
_exptl_crystal_density_meas 0
_exptl_crystal_density_method 'not measured'
_exptl_crystal_F_000 482
_exptl_crystal_size_max 0.30
_exptl_crystal_size_mid 0.10
_exptl_crystal_size_min 0.10
_refine_diff_density_max 1.097
_refine_diff_density_min -0.507
_refine_diff_density_rms 0.092
_refine_ls_extinction_method none
_refine_ls_goodness_of_fit_ref 1.177
_refine_ls_hydrogen_treatment mixed
_refine_ls_matrix_type full
_refine_ls_number_parameters 316
_refine_ls_number_reflns 4538
_refine_ls_number_restraints 2
_refine_ls_restrained_S_all 1.177
_refine_ls_R_factor_all 0.0897
_refine_ls_R_factor_gt 0.0823
_refine_ls_shift/su_max 0.087
_refine_ls_shift/su_mean 0.004
_refine_ls_structure_factor_coef Fsqd
_refine_ls_weighting_details 'calc w=1/[\s^2^(Fo^2^)+(0.0892P)^2^+2.1264P] where P=(Fo^2^+2Fc^2^)/3'
_refine_ls_weighting_scheme calc
_refine_ls_wR_factor_gt 0.2089
_refine_ls_wR_factor_ref 0.2133
_reflns_number_gt 4091
_reflns_number_total 4538
_reflns_threshold_expression >2sigma(I)
_cod_data_source_file ic700851x-file001.cif
_cod_data_source_block 7meso
_cod_depositor_comments
;
The following automatic conversions were performed:

'_symmetry_cell_setting' value 'Triclinic' changed to 'triclinic'
according to
/usr/data/users/saulius/automatic-downloads/retrospective/ACS/lib/dictionaries/cif_core.dic
dictionary named 'cif_core.dic' version 2.4.2 from 2011-04-26.

Automatic conversion script
Id: cif_fix_values 2281 2013-09-26 08:29:07Z andrius 
;
_cod_original_sg_symbol_H-M P-1
_cod_database_code 4338927

loop_
_symmetry_equiv_pos_as_xyz
'x, y, z'
'-x, -y, -z'

loop_
_atom_site_label
_atom_site_type_symbol
_atom_site_fract_x
_atom_site_fract_y
_atom_site_fract_z
_atom_site_U_iso_or_equiv
_atom_site_adp_type
_atom_site_occupancy
_atom_site_symmetry_multiplicity
_atom_site_calc_flag
_atom_site_refinement_flags
Cu1 Cu 0.5000 0.5000 0.5000 0.0297(2) Uani 1 2 d S
O1 O 0.1951(6) 0.4108(6) 0.1210(3) 0.0930(17) Uani 1 1 d .
O2 O 0.685(4) 0.159(4) 0.006(2) 0.095(17) Uani 0.150(16) 1 d P
H2O H 0.7629 0.1880 0.0603 0.142 Uiso 0.150(16) 1 calc PR
N1 N 0.2938(6) 0.3351(5) 0.0599(3) 0.0592(12) Uani 1 1 d .
N2 N 0.5571(9) 0.2483(8) 0.0030(4) 0.114(3) Uani 1 1 d .
N3 N 0.6251(5) 0.4689(3) 0.3715(3) 0.0367(8) Uani 1 1 d .
C1 C 0.4886(8) 0.3211(6) 0.0821(4) 0.0606(15) Uani 1 1 d .
C2 C 0.2145(9) 0.2452(9) -0.0473(4) 0.088(3) Uani 1 1 d .
C3 C 0.4042(11) 0.2130(12) -0.0914(5) 0.129(5) Uani 1 1 d D
C4 C 0.1107(17) 0.1354(11) -0.0295(8) 0.148(5) Uani 1 1 d .
H4A H 0.2069 0.0883 -0.0071 0.221 Uiso 1 1 calc R
H4B H 0.0316 0.0802 -0.0933 0.221 Uiso 1 1 calc R
H4C H 0.0305 0.1707 0.0226 0.221 Uiso 1 1 calc R
C5 C 0.0600(14) 0.3012(15) -0.0994(6) 0.139(6) Uani 1 1 d D
H5A H -0.0489 0.3087 -0.0629 0.208 Uiso 1 1 calc R
H5B H 0.1103 0.3870 -0.0823 0.208 Uiso 1 1 calc R
C7 C 0.422(2) 0.0771(18) -0.1611(9) 0.279(14) Uani 1 1 d .
H7A H 0.5534 0.0656 -0.1727 0.418 Uiso 1 1 calc R
H7B H 0.3370 0.0562 -0.2263 0.418 Uiso 1 1 calc R
H7C H 0.3858 0.0230 -0.1287 0.418 Uiso 1 1 calc R
C8 C 0.4617(15) 0.3095(16) -0.1410(7) 0.166(6) Uani 1 1 d .
H8A H 0.4181 0.3921 -0.1034 0.199 Uiso 1 1 calc R
H8B H 0.6018 0.3179 -0.1351 0.199 Uiso 1 1 calc R
C9 C 0.367(5) 0.260(5) -0.255(2) 0.40(4) Uani 0.60 1 d PD
H9A H 0.3455 0.1699 -0.2827 0.604 Uiso 0.60 1 calc PR
H9B H 0.4514 0.2831 -0.2938 0.604 Uiso 0.60 1 calc PR
H9C H 0.2452 0.2970 -0.2614 0.604 Uiso 0.60 1 calc PR
C9B C -0.024(5) 0.253(5) -0.2084(12) 0.71(14) Uani 0.40 1 d PD
H9D H -0.1198 0.3072 -0.2199 1.062 Uiso 0.40 1 calc PR
H9E H -0.0846 0.1692 -0.2291 1.062 Uiso 0.40 1 calc PR
H9F H 0.0760 0.2488 -0.2487 1.062 Uiso 0.40 1 calc PR
C10 C 0.6028(7) 0.3829(5) 0.1870(3) 0.0468(11) Uani 1 1 d .
C11 C 0.8021(8) 0.4120(6) 0.1985(4) 0.0559(13) Uani 1 1 d .
H11 H 0.860(9) 0.396(6) 0.145(5) 0.066(18) Uiso 1 1 d .
C12 C 0.9071(7) 0.4708(5) 0.2964(4) 0.0520(12) Uani 1 1 d .
H12 H 1.035(9) 0.500(5) 0.307(4) 0.054(15) Uiso 1 1 d .
C13 C 0.8149(7) 0.4977(4) 0.3802(4) 0.0439(10) Uani 1 1 d .
H13 H 0.886(8) 0.540(5) 0.449(4) 0.051(14) Uiso 1 1 d .
C14 C 0.5213(6) 0.4133(4) 0.2752(3) 0.0386(9) Uani 1 1 d .
H14 H 0.396(7) 0.399(4) 0.275(3) 0.029(11) Uiso 1 1 d .
F41 F 0.2306(8) 0.9512(4) 0.5215(5) 0.131(2) Uani 1 1 d .
F42 F 0.0475(7) 0.7908(4) 0.4309(5) 0.119(2) Uani 1 1 d .
F43 F 0.2898(11) 0.8450(7) 0.3750(5) 0.157(3) Uani 1 1 d .
F44 F 0.8668(6) 0.9563(3) 0.6864(4) 0.1036(16) Uani 1 1 d .
F45 F 0.8657(7) 0.8346(4) 0.7667(3) 0.0981(14) Uani 1 1 d .
F46 F 1.0253(6) 0.7906(4) 0.6446(4) 0.0920(13) Uani 1 1 d .
O41 O 0.3095(5) 0.6409(3) 0.4613(2) 0.0459(8) Uani 1 1 d .
O42 O 0.6938(5) 0.6412(3) 0.5834(2) 0.0407(7) Uani 1 1 d .
C41 C 0.2282(11) 0.8348(6) 0.4547(6) 0.079(2) Uani 1 1 d .
C42 C 0.3641(7) 0.7525(5) 0.4942(4) 0.0477(11) Uani 1 1 d .
C43 C 0.5390(9) 0.8150(5) 0.5610(5) 0.0581(14) Uani 1 1 d .
H43 H 0.560(10) 0.890(7) 0.581(5) 0.08(2) Uiso 1 1 d .
C44 C 0.6820(7) 0.7565(4) 0.5991(3) 0.0423(10) Uani 1 1 d .
C45 C 0.8603(9) 0.8368(5) 0.6743(5) 0.0611(15) Uani 1 1 d .

loop_
_atom_site_aniso_label
_atom_site_aniso_U_11
_atom_site_aniso_U_22
_atom_site_aniso_U_33
_atom_site_aniso_U_23
_atom_site_aniso_U_13
_atom_site_aniso_U_12
Cu1 0.0335(4) 0.0254(4) 0.0247(3) 0.0083(3) -0.0065(2) -0.0070(3)
O1 0.050(3) 0.159(5) 0.056(3) 0.029(3) 0.005(2) 0.014(3)
O2 0.046(18) 0.13(3) 0.055(18) -0.016(17) -0.012(13) 0.002(17)
N1 0.031(2) 0.098(4) 0.033(2) 0.012(2) -0.0005(16) -0.002(2)
N2 0.054(3) 0.189(8) 0.041(3) -0.012(4) -0.005(2) 0.038(4)
N3 0.0359(19) 0.0378(18) 0.0323(17) 0.0131(14) -0.0037(14) -0.0034(14)
C1 0.041(3) 0.089(4) 0.034(2) 0.007(2) 0.001(2) 0.006(3)
C2 0.047(3) 0.136(7) 0.040(3) 0.001(3) -0.014(2) -0.004(4)
C3 0.057(4) 0.232(12) 0.036(3) -0.010(5) -0.006(3) 0.036(6)
C4 0.149(10) 0.138(9) 0.095(7) 0.002(6) -0.035(6) -0.069(8)
C5 0.065(5) 0.278(17) 0.053(4) 0.050(7) -0.007(4) 0.037(7)
C7 0.178(13) 0.36(2) 0.088(8) -0.108(11) -0.053(8) 0.133(15)
C8 0.088(7) 0.35(2) 0.062(5) 0.090(9) 0.014(4) 0.002(9)
C9 0.21(4) 0.79(13) 0.22(4) 0.19(6) 0.07(3) 0.14(6)
C9B 0.52(13) 0.17(5) 1.4(3) 0.05(11) 0.79(19) 0.01(7)
C10 0.032(2) 0.062(3) 0.036(2) 0.011(2) 0.0007(18) 0.001(2)
C11 0.036(3) 0.079(4) 0.042(3) 0.013(3) 0.007(2) 0.008(2)
C12 0.028(2) 0.071(3) 0.048(3) 0.017(2) -0.0011(19) 0.001(2)
C13 0.037(2) 0.045(2) 0.041(2) 0.014(2) -0.0070(19) -0.0016(19)
C14 0.027(2) 0.047(2) 0.035(2) 0.0109(18) -0.0002(16) -0.0019(18)
F41 0.107(4) 0.058(2) 0.203(6) 0.046(3) -0.031(4) 0.017(2)
F42 0.075(3) 0.091(3) 0.192(5) 0.080(3) -0.045(3) -0.004(2)
F43 0.191(7) 0.198(7) 0.160(6) 0.150(6) 0.038(5) 0.074(5)
F44 0.100(3) 0.0445(18) 0.137(4) 0.033(2) -0.053(3) -0.0342(19)
F45 0.121(4) 0.093(3) 0.053(2) 0.0196(19) -0.036(2) -0.042(2)
F46 0.054(2) 0.080(3) 0.124(3) 0.032(2) -0.011(2) -0.0235(19)
O41 0.0460(19) 0.0400(17) 0.0482(18) 0.0200(14) -0.0083(14) -0.0076(14)
O42 0.0456(18) 0.0322(15) 0.0371(15) 0.0121(12) -0.0089(13) -0.0120(12)
C41 0.075(4) 0.063(4) 0.105(5) 0.053(4) -0.020(4) -0.006(3)
C42 0.048(3) 0.045(3) 0.054(3) 0.028(2) -0.001(2) -0.005(2)
C43 0.060(3) 0.035(2) 0.073(4) 0.024(2) -0.012(3) -0.015(2)
C44 0.045(3) 0.039(2) 0.037(2) 0.0121(18) -0.0009(18) -0.0121(19)
C45 0.065(4) 0.038(3) 0.068(3) 0.017(2) -0.016(3) -0.023(2)

loop_
_atom_type_symbol
_atom_type_description
_atom_type_scat_dispersion_real
_atom_type_scat_dispersion_imag
_atom_type_scat_source
C C 0.0033 0.0016 'International Tables Vol C Tables 4.2.6.8 and 6.1.1.4'
H H 0.0000 0.0000 'International Tables Vol C Tables 4.2.6.8 and 6.1.1.4'
N N 0.0061 0.0033 'International Tables Vol C Tables 4.2.6.8 and 6.1.1.4'
O O 0.0106 0.0060 'International Tables Vol C Tables 4.2.6.8 and 6.1.1.4'
F F 0.0171 0.0103 'International Tables Vol C Tables 4.2.6.8 and 6.1.1.4'
Cu Cu 0.3201 1.2651 'International Tables Vol C Tables 4.2.6.8 and 6.1.1.4'

loop_
_geom_angle_atom_site_label_1
_geom_angle_atom_site_label_2
_geom_angle_atom_site_label_3
_geom_angle
_geom_angle_site_symmetry_1
_geom_angle_site_symmetry_3
O42 Cu1 O42 180.00(14) . 2_666
O42 Cu1 N3 89.71(13) . 2_666
O42 Cu1 N3 90.29(13) 2_666 2_666
O42 Cu1 N3 90.29(14) . .
O42 Cu1 N3 89.71(13) 2_666 .
N3 Cu1 N3 180.000(1) 2_666 .
O42 Cu1 O41 88.17(12) . .
O42 Cu1 O41 91.83(12) 2_666 .
N3 Cu1 O41 90.41(13) 2_666 .
N3 Cu1 O41 89.59(13) . .
O42 Cu1 O41 91.83(12) . 2_666
O42 Cu1 O41 88.17(12) 2_666 2_666
N3 Cu1 O41 89.59(13) 2_666 2_666
N3 Cu1 O41 90.41(13) . 2_666
O41 Cu1 O41 180.000(1) . 2_666
O1 N1 C1 125.9(4) . .
O1 N1 C2 124.6(5) . .
C1 N1 C2 109.6(5) . .
C1 N2 O2 123.4(15) . .
C1 N2 C3 109.3(5) . .
O2 N2 C3 117.2(12) . .
C13 N3 C14 117.6(4) . .
C13 N3 Cu1 121.2(3) . .
C14 N3 Cu1 121.1(3) . .
N2 C1 N1 112.9(5) . .
N2 C1 C10 124.4(5) . .
N1 C1 C10 122.7(4) . .
N1 C2 C5 111.6(7) . .
N1 C2 C3 99.9(5) . .
C5 C2 C3 118.8(7) . .
N1 C2 C4 102.8(6) . .
C5 C2 C4 107.1(8) . .
C3 C2 C4 115.2(9) . .
N2 C3 C7 108.3(9) . .
N2 C3 C2 103.8(5) . .
C7 C3 C2 117.3(11) . .
N2 C3 C8 102.2(8) . .
C7 C3 C8 112.3(11) . .
C2 C3 C8 111.4(9) . .
C9B C5 C2 127(2) . .
C9 C8 C3 109.8(19) . .
C14 C10 C11 118.3(4) . .
C14 C10 C1 122.5(4) . .
C11 C10 C1 119.2(5) . .
C12 C11 C10 118.9(5) . .
C13 C12 C11 119.2(5) . .
N3 C13 C12 123.2(4) . .
N3 C14 C10 122.8(4) . .
C42 O41 Cu1 121.1(3) . .
C44 O42 Cu1 127.6(3) . .
F42 C41 F41 105.8(7) . .
F42 C41 F43 111.4(7) . .
F41 C41 F43 104.2(6) . .
F42 C41 C42 112.4(5) . .
F41 C41 C42 113.9(6) . .
F43 C41 C42 108.8(6) . .
O41 C42 C43 128.4(5) . .
O41 C42 C41 115.5(5) . .
C43 C42 C41 116.1(5) . .
C44 C43 C42 124.5(5) . .
O42 C44 C43 130.2(4) . .
O42 C44 C45 110.8(4) . .
C43 C44 C45 119.0(4) . .
F44 C45 F45 107.6(5) . .
F44 C45 F46 107.5(5) . .
F45 C45 F46 105.1(5) . .
F44 C45 C44 114.1(5) . .
F45 C45 C44 110.4(5) . .
F46 C45 C44 111.7(5) . .

loop_
_geom_bond_atom_site_label_1
_geom_bond_atom_site_label_2
_geom_bond_distance
_geom_bond_site_symmetry_2
Cu1 O42 1.964(3) .
Cu1 O42 1.964(3) 2_666
Cu1 N3 2.050(4) 2_666
Cu1 N3 2.050(4) .
Cu1 O41 2.283(3) .
Cu1 O41 2.283(3) 2_666
O1 N1 1.260(6) .
O2 N2 1.37(4) .
N1 C1 1.374(7) .
N1 C2 1.483(7) .
N2 C1 1.275(7) .
N2 C3 1.494(8) .
N3 C13 1.339(6) .
N3 C14 1.346(5) .
C1 C10 1.471(6) .
C2 C5 1.506(12) .
C2 C3 1.537(10) .
C2 C4 1.577(14) .
C3 C7 1.508(18) .
C3 C8 1.609(18) .
C5 C9B 1.448(10) .
C8 C9 1.53(3) .
C10 C14 1.377(6) .
C10 C11 1.399(7) .
C11 C12 1.370(7) .
C12 C13 1.369(7) .
F41 C41 1.303(9) .
F42 C41 1.300(8) .
F43 C41 1.316(10) .
F44 C45 1.319(6) .
F45 C45 1.318(7) .
F46 C45 1.330(8) .
O41 C42 1.219(5) .
O42 C44 1.264(5) .
C41 C42 1.544(8) .
C42 C43 1.418(7) .
C43 C44 1.369(7) .
C44 C45 1.534(6) .
